data_2100596
loop_
_publ_author_name
'G. S. Nichol'
'W. Clegg'
'M. J. Gutmann'
'D. M. Tooke'

_publ_section_title
;
 Stoichiometry-dependent structures: an X-ray and neutron
 single-crystal diffraction study of the effect of reaction
 stoichiometry on the crystalline products formed in the
 potassium--cyanurate system
;
_journal_coeditor_code BS5033
_journal_date_accepted 2006-06-29
_journal_date_recd_electronic 2006-03-31
_journal_issue 5
_journal_name_full 'Acta Crystallographica Section B'
_journal_page_first 798
_journal_page_last 807
_journal_paper_category FA
_journal_paper_doi 10.1107/S0108768106025171
_journal_volume 62
_journal_year 2006
_chemical_formula_moiety 'C3 H4 K N3 O4'
_chemical_formula_sum 'C3 H4 K N3 O4'
_chemical_formula_weight 185.19
_chemical_name_systematic
;
 ?
;
_space_group_IT_number 12
_symmetry_cell_setting monoclinic
_symmetry_space_group_name_Hall '-C 2y'
_symmetry_space_group_name_H-M 'C 1 2/m 1'
_atom_sites_solution_hydrogens difmap
_atom_sites_solution_primary direct
_atom_sites_solution_secondary difmap
_audit_creation_method SHELXL-97
_cell_angle_alpha 90.00
_cell_angle_beta 103.68(3)
_cell_angle_gamma 90.00
_cell_formula_units_Z 8
_cell_length_a 11.037(2)
_cell_length_b 16.419(3)
_cell_length_c 7.1497(14)
_cell_measurement_reflns_used 5462
_cell_measurement_temperature 150(2)
_cell_measurement_theta_max 27.5
_cell_measurement_theta_min 2.5
_cell_volume 1258.9(4)
_computing_cell_refinement EvalCCD
_computing_data_collection 'Nonius COLLECT'
_computing_data_reduction EvalCCD
_computing_molecular_graphics 'Bruker SHELXTL'
_computing_publication_material 'Bruker SHELXTL and local programs'
_computing_structure_refinement 'Bruker SHELXTL'
_computing_structure_solution 'Bruker SHELXTL'
_diffrn_ambient_temperature 150(2)
_diffrn_measured_fraction_theta_full 0.992
_diffrn_measured_fraction_theta_max 0.992
_diffrn_measurement_device_type 'Nonius KappaCCD diffractometer'
_diffrn_measurement_method '\f and \w scans'
_diffrn_radiation_monochromator graphite
_diffrn_radiation_source 'sealed tube'
_diffrn_radiation_type MoK\a
_diffrn_radiation_wavelength 0.71073
_diffrn_reflns_av_R_equivalents 0.0881
_diffrn_reflns_av_sigmaI/netI 0.0463
_diffrn_reflns_limit_h_max 13
_diffrn_reflns_limit_h_min -13
_diffrn_reflns_limit_k_max 19
_diffrn_reflns_limit_k_min -19
_diffrn_reflns_limit_l_max 8
_diffrn_reflns_limit_l_min -8
_diffrn_reflns_number 10612
_diffrn_reflns_theta_full 25.54
_diffrn_reflns_theta_max 25.54
_diffrn_reflns_theta_min 4.84
_diffrn_standards_number 0
_exptl_absorpt_coefficient_mu 0.811
_exptl_absorpt_correction_T_max 0.916
_exptl_absorpt_correction_T_min 0.842
_exptl_absorpt_correction_type multi-scan
_exptl_absorpt_process_details 'SADABS; Sheldrick, 2003'
_exptl_crystal_colour colourless
_exptl_crystal_density_diffrn 1.954
_exptl_crystal_density_method 'not measured'
_exptl_crystal_description block
_exptl_crystal_F_000 752
_exptl_crystal_size_max 0.22
_exptl_crystal_size_mid 0.16
_exptl_crystal_size_min 0.11
_refine_diff_density_max 0.848
_refine_diff_density_min -0.932
_refine_ls_extinction_method none
_refine_ls_goodness_of_fit_ref 1.058
_refine_ls_hydrogen_treatment refxyz
_refine_ls_matrix_type full
_refine_ls_number_parameters 121
_refine_ls_number_reflns 1216
_refine_ls_number_restraints 0
_refine_ls_restrained_S_all 1.058
_refine_ls_R_factor_all 0.0701
_refine_ls_R_factor_gt 0.0576
_refine_ls_shift/su_max 0.000
_refine_ls_shift/su_mean 0.000
_refine_ls_structure_factor_coef Fsqd
_refine_ls_weighting_details 'calc w=1/[\s^2^(Fo^2^)+(0.1091P)^2^] where P=(Fo^2^+2Fc^2^)/3'
_refine_ls_weighting_scheme calc
_refine_ls_wR_factor_gt 0.1402
_refine_ls_wR_factor_ref 0.1508
_reflns_number_gt 982
_reflns_number_total 1216
_reflns_threshold_expression I>2\s(I)
_cod_data_source_file bs5033.cif
_cod_data_source_block 1
_cod_original_sg_symbol_H-M 'C 2/m'
_cod_database_code 2100596

loop_
_symmetry_equiv_pos_as_xyz
'x, y, z'
'-x, y, -z'
'x+1/2, y+1/2, z'
'-x+1/2, y+1/2, -z'
'-x, -y, -z'
'x, -y, z'
'-x+1/2, -y+1/2, -z'
'x+1/2, -y+1/2, z'

loop_
_atom_site_type_symbol
_atom_site_label
_atom_site_fract_x
_atom_site_fract_y
_atom_site_fract_z
_atom_site_U_iso_or_equiv
_atom_site_adp_type
_atom_site_calc_flag
_atom_site_refinement_flags
_atom_site_occupancy
K K1 0.07998(8) 0.0000 0.25778(12) 0.0248(4) Uani d S 1
K K2 0.42367(8) 0.0000 0.25455(12) 0.0230(4) Uani d S 1
O O1 0.0000 0.12659(15) 0.0000 0.0269(7) Uani d S 1
O O2 0.19766(18) 0.36493(11) 0.1904(3) 0.0253(6) Uani d . 1
O O3 0.30627(18) 0.15675(12) 0.2989(3) 0.0273(6) Uani d . 1
O O4 0.5000 0.39576(16) 0.5000 0.0260(7) Uani d S 1
O O5 0.3059(3) 0.0000 0.5514(5) 0.0269(7) Uani d S 1
H H5 0.295(3) 0.0334(18) 0.616(4) 0.032 Uiso d . 1
O O6 0.1953(3) 0.0000 -0.0351(5) 0.0274(8) Uani d S 1
H H6 0.220(3) 0.0300(19) -0.087(5) 0.033 Uiso d . 1
N N1 0.0995(2) 0.24638(15) 0.0967(3) 0.0217(6) Uani d . 1
H H1N 0.164(3) 0.217(2) 0.149(4) 0.026 Uiso d . 1
N N2 0.0000 0.37320(19) 0.0000 0.0211(8) Uani d S 1
N N3 0.5000 0.14879(19) 0.5000 0.0214(8) Uani d S 1
N N4 0.4011(2) 0.27577(15) 0.4039(3) 0.0230(6) Uani d . 1
H H4N 0.336(3) 0.305(2) 0.344(4) 0.028 Uiso d . 1
C C1 0.0000 0.2008(2) 0.0000 0.0224(9) Uani d S 1
C C2 0.1003(3) 0.33052(17) 0.0964(4) 0.0217(7) Uani d . 1
C C3 0.4005(3) 0.19107(17) 0.3995(4) 0.0218(7) Uani d . 1
C C4 0.5000 0.3210(2) 0.5000 0.0207(9) Uani d S 1

loop_
_atom_site_aniso_label
_atom_site_aniso_U_11
_atom_site_aniso_U_22
_atom_site_aniso_U_33
_atom_site_aniso_U_12
_atom_site_aniso_U_13
_atom_site_aniso_U_23
K1 0.0283(6) 0.0195(5) 0.0307(6) 0.000 0.0151(4) 0.000
K2 0.0237(6) 0.0175(5) 0.0313(6) 0.000 0.0135(4) 0.000
O1 0.0268(16) 0.0143(15) 0.0399(17) 0.000 0.0085(13) 0.000
O2 0.0206(11) 0.0183(11) 0.0385(13) -0.0032(8) 0.0103(9) -0.0015(9)
O3 0.0215(11) 0.0195(11) 0.0415(13) -0.0005(9) 0.0088(9) 0.0005(9)
O4 0.0272(16) 0.0186(15) 0.0356(16) 0.000 0.0145(13) 0.000
O5 0.0346(18) 0.0181(16) 0.0343(18) 0.000 0.0207(14) 0.000
O6 0.0330(18) 0.0184(16) 0.0380(19) 0.000 0.0229(15) 0.000
N1 0.0206(14) 0.0183(13) 0.0288(14) 0.0025(10) 0.0111(11) 0.0015(10)
N2 0.0176(17) 0.0216(18) 0.0280(18) 0.000 0.0131(14) 0.000
N3 0.0169(17) 0.0191(17) 0.0312(19) 0.000 0.0118(15) 0.000
N4 0.0199(14) 0.0190(13) 0.0320(14) 0.0023(10) 0.0099(11) 0.0017(10)
C1 0.020(2) 0.020(2) 0.029(2) 0.000 0.0111(17) 0.000
C2 0.0237(15) 0.0184(15) 0.0278(16) -0.0014(12) 0.0155(13) 0.0001(12)
C3 0.0240(16) 0.0178(15) 0.0280(16) -0.0011(12) 0.0148(12) -0.0028(12)
C4 0.020(2) 0.022(2) 0.024(2) 0.000 0.0142(17) 0.000

loop_
_atom_type_symbol
_atom_type_description
_atom_type_scat_dispersion_real
_atom_type_scat_dispersion_imag
_atom_type_scat_source
C C 0.0033 0.0016 'International Tables Vol C Tables 4.2.6.8 and 6.1.1.4'
H H 0.0000 0.0000 'International Tables Vol C Tables 4.2.6.8 and 6.1.1.4'
N N 0.0061 0.0033 'International Tables Vol C Tables 4.2.6.8 and 6.1.1.4'
O O 0.0106 0.0060 'International Tables Vol C Tables 4.2.6.8 and 6.1.1.4'
K K 0.2009 0.2494 'International Tables Vol C Tables 4.2.6.8 and 6.1.1.4'

loop_
_geom_angle_atom_site_label_1
_geom_angle_atom_site_label_2
_geom_angle_atom_site_label_3
_geom_angle_site_symmetry_1
_geom_angle_site_symmetry_3
_geom_angle
O1 K1 O1 . 5 96.79(8)
O1 K1 O4 5 7_556 142.27(4)
O1 K1 O4 5 3_445 81.49(5)
O1 K1 O4 . 7_556 81.49(5)
O1 K1 O4 . 3_445 142.27(4)
O1 K1 O5 . . 124.94(5)
O1 K1 O5 5 . 124.94(5)
O1 K1 O6 . . 67.62(5)
O1 K1 O6 5 . 67.62(5)
O1 K1 O6 5 5 62.44(5)
O1 K1 O6 . 5 62.44(5)
O4 K1 O4 7_556 3_445 77.78(9)
O4 K1 O5 7_556 . 83.72(6)
O4 K1 O5 3_445 . 83.72(6)
O4 K1 O6 7_556 . 140.98(5)
O4 K1 O6 3_445 . 140.98(5)
O4 K1 O6 7_556 5 84.27(6)
O4 K1 O6 3_445 5 84.27(6)
O5 K1 O6 . . 94.61(10)
O5 K1 O6 . 5 164.56(12)
O6 K1 O6 . 5 100.84(9)
O3 K2 O3 . 6 122.74(8)
O3 K2 O5 . . 67.25(5)
O3 K2 O5 6 . 67.25(5)
O3 K2 O5 6 5_656 111.67(5)
O3 K2 O5 . 5_656 111.67(5)
O3 K2 O6 . . 75.05(5)
O3 K2 O6 6 . 75.05(5)
O3 K2 N2 6 3_545 69.68(6)
O3 K2 N2 . 3_545 149.94(6)
O3 K2 N2 6 7 149.94(6)
O3 K2 N2 . 7 69.68(6)
O3 K2 N3 . . 45.12(5)
O3 K2 N3 6 5_656 45.12(5)
O3 K2 N3 . 5_656 135.99(6)
O3 K2 N3 6 . 136.00(6)
O5 K2 O5 . 5_656 104.23(9)
O5 K2 O6 . . 93.61(10)
O5 K2 O6 5_656 . 162.16(12)
O5 K2 N2 . 3_545 136.04(5)
O5 K2 N2 5_656 3_545 83.62(6)
O5 K2 N2 . 7 136.04(5)
O5 K2 N2 5_656 7 83.62(6)
O5 K2 N3 . . 70.53(4)
O5 K2 N3 . 5_656 70.53(4)
O5 K2 N3 5_656 5_656 67.48(4)
O5 K2 N3 5_656 . 67.48(4)
O6 K2 N2 . 3_545 83.51(6)
O6 K2 N2 . 7 83.51(6)
O6 K2 N3 . . 119.98(4)
O6 K2 N3 . 5_656 119.98(4)
N2 K2 N2 3_545 7 87.39(9)
N2 K2 N3 3_545 5_656 73.24(5)
N2 K2 N3 3_545 . 146.43(4)
N2 K2 N3 7 5_656 146.43(4)
N2 K2 N3 7 . 73.24(5)
N3 K2 N3 . 5_656 108.53(8)
K1 O1 K1 . 5 83.21(8)
K1 O1 C1 . . 138.40(4)
K1 O1 C1 5 . 138.40(4)
K2 O3 C3 . . 97.41(17)
K1 O4 K1 7_556 3 102.21(9)
K1 O4 C4 7_556 . 128.89(5)
K1 O4 C4 3 . 128.89(5)
K1 O5 K2 . . 85.53(10)
K1 O5 K2 . 5_656 161.30(14)
K1 O5 H5 . . 102(2)
K2 O5 K2 . 5_656 75.77(9)
K2 O5 H5 . . 131(3)
K2 O5 H5 5_656 . 90(3)
K1 O6 K1 . 5 79.16(9)
K1 O6 K2 . . 86.25(11)
K1 O6 K2 5 . 165.41(14)
K1 O6 H6 . . 136(3)
K1 O6 H6 5 . 100(3)
K2 O6 H6 . . 90(3)
H1N N1 C1 . . 113(2)
H1N N1 C2 . . 124(2)
C1 N1 C2 . . 123.3(3)
K2 N2 K2 3_455 7 92.60(9)
K2 N2 C2 3_455 . 111.24(14)
K2 N2 C2 3_455 2 110.69(14)
K2 N2 C2 7 . 110.69(14)
K2 N2 C2 7 2 111.23(14)
C2 N2 C2 . 2 117.6(3)
K2 N3 K2 . 5_656 71.47(8)
K2 N3 C3 . . 91.53(14)
K2 N3 C3 5_656 2_656 91.53(14)
K2 N3 C3 5_656 . 143.74(16)
K2 N3 C3 . 2_656 143.74(16)
C3 N3 C3 . 2_656 118.3(3)
H4N N4 C3 . . 122(2)
H4N N4 C4 . . 114(2)
C3 N4 C4 . . 123.7(3)
O1 C1 N1 . . 123.05(18)
O1 C1 N1 . 2 123.05(18)
N1 C1 N1 . 2 113.9(4)
O2 C2 N1 . . 116.9(3)
O2 C2 N2 . . 122.1(3)
N1 C2 N2 . . 120.9(3)
K2 C3 O3 . . 60.75(14)
K2 C3 N3 . . 64.53(15)
K2 C3 N4 . . 161.45(19)
O3 C3 N3 . . 122.3(3)
O3 C3 N4 . . 117.5(3)
N3 C3 N4 . . 120.2(3)
O4 C4 N4 . . 122.97(18)
O4 C4 N4 . 2_656 122.98(18)
N4 C4 N4 . 2_656 114.0(4)

loop_
_geom_bond_atom_site_label_1
_geom_bond_atom_site_label_2
_geom_bond_site_symmetry_2
_geom_bond_distance
K1 O1 . 2.780(2)
K1 O1 5 2.780(2)
K1 O4 7_556 2.7260(18)
K1 O4 3_445 2.7260(18)
K1 O5 . 2.855(4)
K1 O6 . 2.696(4)
K1 O6 5 3.079(4)
K2 O3 . 2.932(2)
K2 O3 6 2.932(2)
K2 O5 . 2.738(3)
K2 O5 5_656 2.979(4)
K2 O6 . 2.859(4)
K2 N2 3_545 3.014(2)
K2 N2 7 3.014(2)
K2 N3 . 3.010(3)
K2 N3 5_656 3.010(3)
O1 K1 5 2.780(2)
O1 C1 . 1.218(5)
O2 C2 . 1.258(4)
O3 C3 . 1.250(3)
O4 K1 7_556 2.7260(18)
O4 K1 3 2.7260(18)
O4 C4 . 1.228(5)
O5 K2 5_656 2.979(4)
O5 H5 . 0.74(3)
O6 K1 5 3.079(4)
O6 H6 . 0.71(3)
N1 H1N . 0.87(3)
N1 C1 . 1.374(3)
N1 C2 . 1.382(4)
N2 K2 3_455 3.014(2)
N2 K2 7 3.014(2)
N2 C2 . 1.353(3)
N2 C2 2 1.353(3)
N3 K2 5_656 3.010(3)
N3 C3 . 1.353(3)
N3 C3 2_656 1.353(3)
N4 H4N . 0.88(3)
N4 C3 . 1.391(4)
N4 C4 . 1.364(3)
C1 N1 2 1.374(3)
C4 N4 2_656 1.364(3)

loop_
_geom_hbond_atom_site_label_D
_geom_hbond_atom_site_label_H
_geom_hbond_atom_site_label_A
_geom_hbond_site_symmetry_A
_geom_hbond_distance_DH
_geom_hbond_distance_HA
_geom_hbond_distance_DA
_geom_hbond_angle_DHA
O5 H5 O2 7_556 0.74(3) 2.16(3) 2.892(3) 169(4)
O6 H6 O2 7 0.71(3) 2.16(3) 2.858(3) 168(3)
N1 H1N O3 . 0.87(3) 1.95(3) 2.811(3) 172(3)
N4 H4N O2 . 0.88(3) 1.93(3) 2.809(3) 175(3)

loop_
_geom_torsion_atom_site_label_1
_geom_torsion_atom_site_label_2
_geom_torsion_atom_site_label_3
_geom_torsion_atom_site_label_4
_geom_torsion_site_symmetry_1
_geom_torsion_site_symmetry_4
_geom_torsion
O1 K1 O1 K1 5 5 0.0
O1 K1 O1 C1 5 . 180.0
O4 K1 O1 K1 7_556 5 -141.96(4)
O4 K1 O1 K1 3_445 5 -84.85(9)
O4 K1 O1 C1 7_556 . 38.04(4)
O4 K1 O1 C1 3_445 . 95.15(9)
O5 K1 O1 K1 . 5 141.90(10)
O5 K1 O1 C1 . . -38.10(10)
O6 K1 O1 K1 . 5 62.37(7)
O6 K1 O1 K1 5 5 -54.01(7)
O6 K1 O1 C1 . . -117.63(7)
O6 K1 O1 C1 5 . 125.99(7)
O3 K2 O3 C3 6 . 135.28(15)
O5 K2 O3 C3 . . 95.47(18)
O5 K2 O3 C3 5_656 . -1.43(19)
O6 K2 O3 C3 . . -164.00(18)
N2 K2 O3 C3 3_545 . -118.05(18)
N2 K2 O3 C3 7 . -75.49(16)
N3 K2 O3 C3 . . 10.77(15)
N3 K2 O3 C3 5_656 . 78.09(18)
O3 K2 O5 K1 . . 72.13(5)
O3 K2 O5 K1 6 . -72.13(5)
O3 K2 O5 K2 6 5_656 107.87(5)
O3 K2 O5 K2 . 5_656 -107.87(5)
O5 K2 O5 K1 5_656 . 180.0
O5 K2 O5 K2 5_656 5_656 0.0
O6 K2 O5 K1 . . 0.0
O6 K2 O5 K2 . 5_656 180.0
N2 K2 O5 K1 3_545 . -84.39(8)
N2 K2 O5 K1 7 . 84.39(8)
N2 K2 O5 K2 3_545 5_656 95.61(8)
N2 K2 O5 K2 7 5_656 -95.61(8)
N3 K2 O5 K1 . . 120.58(4)
N3 K2 O5 K1 5_656 . -120.58(4)
N3 K2 O5 K2 5_656 5_656 59.42(4)
N3 K2 O5 K2 . 5_656 -59.42(4)
C3 K2 O5 K1 . . 95.20(6)
C3 K2 O5 K1 6 . -95.20(6)
C3 K2 O5 K2 6 5_656 84.80(6)
C3 K2 O5 K2 . 5_656 -84.80(6)
O1 K1 O5 K2 . . -65.81(6)
O1 K1 O5 K2 5 . 65.81(6)
O1 K1 O5 K2 5 5_656 65.81(6)
O1 K1 O5 K2 . 5_656 -65.81(6)
O4 K1 O5 K2 7_556 . -140.83(5)
O4 K1 O5 K2 3_445 . 140.83(5)
O4 K1 O5 K2 7_556 5_656 -140.83(5)
O4 K1 O5 K2 3_445 5_656 140.83(5)
O6 K1 O5 K2 . . 0.0
O6 K1 O5 K2 5 . 180.0
O6 K1 O5 K2 . 5_656 0.0
O6 K1 O5 K2 5 5_656 180.0
O1 K1 O6 K1 5 5 53.97(4)
O1 K1 O6 K1 . 5 -53.97(4)
O1 K1 O6 K2 . . 126.03(4)
O1 K1 O6 K2 5 . -126.03(4)
O4 K1 O6 K1 7_556 5 -94.29(10)
O4 K1 O6 K1 3_445 5 94.29(10)
O4 K1 O6 K2 7_556 . 85.71(10)
O4 K1 O6 K2 3_445 . -85.71(10)
O5 K1 O6 K1 . 5 180.0
O5 K1 O6 K2 . . 0.0
O6 K1 O6 K1 5 5 0.0
O6 K1 O6 K2 5 . 180.0
O3 K2 O6 K1 . . -65.30(5)
O3 K2 O6 K1 6 . 65.30(5)
O3 K2 O6 K1 6 5 65.30(5)
O3 K2 O6 K1 . 5 -65.30(5)
O5 K2 O6 K1 . . 0.0
O5 K2 O6 K1 5_656 . 180.0
O5 K2 O6 K1 . 5 0.0
O5 K2 O6 K1 5_656 5 180.0
N2 K2 O6 K1 3_545 . 135.95(5)
N2 K2 O6 K1 7 . -135.95(5)
N2 K2 O6 K1 3_545 5 135.95(5)
N2 K2 O6 K1 7 5 -135.95(5)
N3 K2 O6 K1 . . -69.57(5)
N3 K2 O6 K1 5_656 . 69.57(5)
N3 K2 O6 K1 5_656 5 69.57(5)
N3 K2 O6 K1 . 5 -69.57(5)
O3 K2 N3 K2 6 5_656 43.59(7)
O3 K2 N3 K2 . 5_656 137.46(7)
O3 K2 N3 C3 . . -9.86(13)
O3 K2 N3 C3 6 2_656 109.4(2)
O3 K2 N3 C3 . 2_656 -156.7(3)
O3 K2 N3 C3 6 . -103.73(15)
O5 K2 N3 K2 . 5_656 60.58(7)
O5 K2 N3 K2 5_656 5_656 -54.81(7)
O5 K2 N3 C3 . . -86.75(14)
O5 K2 N3 C3 . 2_656 126.4(3)
O5 K2 N3 C3 5_656 2_656 11.0(3)
O5 K2 N3 C3 5_656 . 157.86(15)
O6 K2 N3 K2 . 5_656 143.29(10)
O6 K2 N3 C3 . . -4.03(16)
O6 K2 N3 C3 . 2_656 -150.9(3)
N2 K2 N3 K2 3_545 5_656 -87.42(10)
N2 K2 N3 K2 7 5_656 -144.77(4)
N2 K2 N3 C3 3_545 2_656 -21.6(3)
N2 K2 N3 C3 7 2_656 -78.9(3)
N2 K2 N3 C3 3_545 . 125.25(15)
N2 K2 N3 C3 7 . 67.91(13)
N3 K2 N3 K2 5_656 5_656 0.0
N3 K2 N3 C3 5_656 2_656 65.8(3)
N3 K2 N3 C3 5_656 . -147.33(13)
K1 O1 C1 N1 . . 40.28(12)
K1 O1 C1 N1 5 . -139.72(12)
K1 O1 C1 N1 5 2 40.28(12)
K1 O1 C1 N1 . 2 -139.72(12)
C2 N1 C1 O1 . . 179.63(19)
C2 N1 C1 N1 . 2 -0.37(19)
K2 N2 C2 O2 3_455 . -50.7(3)
K2 N2 C2 O2 7 . 50.8(3)
K2 N2 C2 N1 3_455 . 128.8(2)
K2 N2 C2 N1 7 . -129.8(2)
C2 N2 C2 O2 2 . -179.8(3)
C2 N2 C2 N1 2 . -0.36(18)
C1 N1 C2 O2 . . -179.8(2)
C1 N1 C2 N2 . . 0.8(4)
K2 O3 C3 N3 . . -20.4(3)
K2 O3 C3 N4 . . 159.0(2)
K2 N3 C3 K2 5_656 . -59.9(2)
K2 N3 C3 O3 . . 19.7(3)
K2 N3 C3 O3 5_656 . -40.2(4)
K2 N3 C3 N4 . . -159.7(2)
K2 N3 C3 N4 5_656 . 140.4(2)
C3 N3 C3 K2 2_656 . 158.45(7)
C3 N3 C3 O3 2_656 . 178.1(3)
C3 N3 C3 N4 2_656 . -1.23(18)
C4 N4 C3 K2 . . -97.0(6)
C4 N4 C3 O3 . . -176.8(2)
C4 N4 C3 N3 . . 2.6(4)
K1 O4 C4 N4 7_556 . 88.16(12)
K1 O4 C4 N4 3 . -91.84(12)
K1 O4 C4 N4 7_556 2_656 -91.85(12)
K1 O4 C4 N4 3 2_656 88.16(12)
C3 N4 C4 O4 . . 178.71(19)
C3 N4 C4 N4 . 2_656 -1.29(19)
